data_2202428
loop_
_publ_author_name
'Mikki Vinodu'
'Israel Goldberg'

_publ_section_title
;A low-temperature polymorph of
 [5,10,15,20-<i>meso</i>-tetrakis(4-chlorophenyl)porphyrinato-\k^4^<i>N</i>]zinc(II)
 nitrobenzene clathrate
;
_journal_issue 8
_journal_name_full 'Acta Crystallographica Section E'
_journal_page_first m565
_journal_page_last m567
_journal_paper_doi 10.1107/S1600536803014752
_journal_volume 59
_journal_year 2003
_chemical_formula_iupac '[Zn (C44 H24 Cl4 N4)], C6 H5 N O2'
_chemical_formula_moiety 'C44 H24 Cl4 N4 Zn, C6 H5 N O2'
_chemical_formula_sum 'C50 H29 Cl4 N5 O2 Zn'
_chemical_formula_weight 938.95
_chemical_name_systematic ?
_space_group_IT_number 2
_symmetry_cell_setting triclinic
_symmetry_space_group_name_Hall '-P 1'
_symmetry_space_group_name_H-M 'P -1'
_atom_sites_solution_hydrogens geom
_atom_sites_solution_primary direct
_atom_sites_solution_secondary difmap
_audit_creation_method SHELXL-97
_cell_angle_alpha 115.7470(19)
_cell_angle_beta 97.316(2)
_cell_angle_gamma 96.671(2)
_cell_formula_units_Z 2
_cell_length_a 8.9390(4)
_cell_length_b 15.2220(4)
_cell_length_c 16.8100(6)
_cell_measurement_reflns_used 8956
_cell_measurement_temperature 110(2)
_cell_measurement_theta_max 27.49
_cell_measurement_theta_min 2.34
_cell_volume 2005.47(13)
_computing_cell_refinement 'DENZO (Otwinowski, 1985)'
_computing_data_collection 'COLLECT (Nonius, 1999)'
_computing_data_reduction DENZO
_computing_molecular_graphics
;
ORTEPIII (Burnett & Johnson, 1996) and
MERCURY (Cambridge Crystallographic Data Centre, 2002)
;
_computing_publication_material SHELXL97
_computing_structure_refinement 'SHELXL97 (Sheldrick, 1997)'
_computing_structure_solution 'SIR92 (Altomare et al., 1994)'
_diffrn_ambient_temperature 110(2)
_diffrn_detector_area_resol_mean '56 microns'
_diffrn_measured_fraction_theta_full 0.972
_diffrn_measured_fraction_theta_max 0.972
_diffrn_measurement_device_type 'Nonius KappaCCD'
_diffrn_measurement_method '\f and \w'
_diffrn_radiation_monochromator graphite
_diffrn_radiation_source 'fine-focus sealed tube'
_diffrn_radiation_type MoK\a
_diffrn_radiation_wavelength 0.71073
_diffrn_reflns_av_R_equivalents 0.0610
_diffrn_reflns_av_sigmaI/netI 0.1018
_diffrn_reflns_limit_h_max 11
_diffrn_reflns_limit_h_min -11
_diffrn_reflns_limit_k_max 19
_diffrn_reflns_limit_k_min -19
_diffrn_reflns_limit_l_max 21
_diffrn_reflns_limit_l_min -21
_diffrn_reflns_number 19096
_diffrn_reflns_theta_full 27.49
_diffrn_reflns_theta_max 27.49
_diffrn_reflns_theta_min 2.34
_diffrn_standards_number 0
_exptl_absorpt_coefficient_mu 0.930
_exptl_absorpt_correction_T_max 0.9550
_exptl_absorpt_correction_T_min 0.7677
_exptl_absorpt_correction_type multi-scan
_exptl_absorpt_process_details '(Blessing, 1995)'
_exptl_crystal_colour red
_exptl_crystal_density_diffrn 1.555
_exptl_crystal_density_method 'not measured'
_exptl_crystal_description prism
_exptl_crystal_F_000 956
_exptl_crystal_size_max 0.30
_exptl_crystal_size_mid 0.15
_exptl_crystal_size_min 0.05
_refine_diff_density_max 0.403
_refine_diff_density_min -0.648
_refine_ls_extinction_method none
_refine_ls_goodness_of_fit_ref 1.006
_refine_ls_hydrogen_treatment constr
_refine_ls_matrix_type full
_refine_ls_number_parameters 559
_refine_ls_number_reflns 8956
_refine_ls_number_restraints 0
_refine_ls_restrained_S_all 1.006
_refine_ls_R_factor_all 0.1058
_refine_ls_R_factor_gt 0.0533
_refine_ls_shift/su_max <0.001
_refine_ls_shift/su_mean 0.000
_refine_ls_structure_factor_coef Fsqd
_refine_ls_weighting_details 'calc w = 1/[\s^2^(Fo^2^)+(0.0546P)^2^] where P = (Fo^2^+2Fc^2^)/3'
_refine_ls_weighting_scheme calc
_refine_ls_wR_factor_gt 0.1097
_refine_ls_wR_factor_ref 0.1338
_reflns_number_gt 5732
_reflns_number_total 8956
_reflns_threshold_expression I>2\s(I)
_cod_data_source_file cf6268.cif
_cod_data_source_block I
_cod_database_code 2202428
_cod_database_fobs_code 2202428

loop_
_symmetry_equiv_pos_as_xyz
'x, y, z'
'-x, -y, -z'

loop_
_atom_site_label
_atom_site_fract_x
_atom_site_fract_y
_atom_site_fract_z
_atom_site_U_iso_or_equiv
_atom_site_adp_type
_atom_site_calc_flag
_atom_site_refinement_flags
_atom_site_occupancy
_atom_site_disorder_assembly
_atom_site_disorder_group
_atom_site_type_symbol
Zn 0.20672(5) -0.04660(3) -0.09395(2) 0.01917(12) Uani d . 1 . . Zn
Cl1 -0.44985(11) -0.65953(6) -0.26214(6) 0.0299(2) Uani d . 1 . . Cl
Cl2 0.38054(11) 0.11211(7) 0.52512(6) 0.0319(2) Uani d . 1 . . Cl
Cl3 0.82465(10) 0.57873(6) 0.07415(6) 0.0272(2) Uani d . 1 . . Cl
Cl4 0.07050(12) -0.23179(7) -0.71707(6) 0.0352(2) Uani d . 1 . . Cl
C1 0.0961(4) -0.1755(2) -0.2964(2) 0.0197(7) Uani d . 1 . . C
C2 0.0123(4) -0.2720(2) -0.3616(2) 0.0200(7) Uani d . 1 . . C
H2 0.0013 -0.2993 -0.4252 0.024 Uiso calc R 1 . . H
C3 -0.0480(4) -0.3168(2) -0.3160(2) 0.0211(8) Uani d . 1 . . C
H3 -0.1090 -0.3816 -0.3413 0.025 Uiso calc R 1 . . H
C4 -0.0022(4) -0.2474(2) -0.2212(2) 0.0182(7) Uani d . 1 . . C
C5 -0.0455(4) -0.2632(2) -0.1498(2) 0.0184(7) Uani d . 1 . . C
C6 0.0051(4) -0.1975(2) -0.0576(2) 0.0178(7) Uani d . 1 . . C
C7 -0.0474(4) -0.2075(2) 0.0159(2) 0.0205(7) Uani d . 1 . . C
H7 -0.1263 -0.2583 0.0107 0.025 Uiso calc R 1 . . H
C8 0.0342(4) -0.1325(2) 0.0932(2) 0.0215(7) Uani d . 1 . . C
H8 0.0232 -0.1203 0.1523 0.026 Uiso calc R 1 . . H
C9 0.1422(4) -0.0737(2) 0.0697(2) 0.0181(7) Uani d . 1 . . C
C10 0.2575(4) 0.0071(2) 0.1307(2) 0.0177(7) Uani d . 1 . . C
C11 0.3520(4) 0.0689(2) 0.1064(2) 0.0180(7) Uani d . 1 . . C
C12 0.4789(4) 0.1478(2) 0.1661(2) 0.0218(8) Uani d . 1 . . C
H12 0.5210 0.1634 0.2266 0.026 Uiso calc R 1 . . H
C13 0.5261(4) 0.1950(2) 0.1193(2) 0.0235(8) Uani d . 1 . . C
H13 0.6072 0.2510 0.1415 0.028 Uiso calc R 1 . . H
C14 0.4327(4) 0.1460(2) 0.0302(2) 0.0189(7) Uani d . 1 . . C
C15 0.4403(4) 0.1762(2) -0.0369(2) 0.0185(7) Uani d . 1 . . C
C16 0.3656(4) 0.1206(2) -0.1270(2) 0.0184(7) Uani d . 1 . . C
C17 0.3709(4) 0.1511(2) -0.1974(2) 0.0225(8) Uani d . 1 . . C
H17 0.4169 0.2144 -0.1898 0.027 Uiso calc R 1 . . H
C18 0.2976(4) 0.0723(2) -0.2758(2) 0.0203(7) Uani d . 1 . . C
H18 0.2847 0.0695 -0.3339 0.024 Uiso calc R 1 . . H
C19 0.2428(4) -0.0068(2) -0.2550(2) 0.0184(7) Uani d . 1 . . C
C20 0.1644(4) -0.1025(2) -0.3178(2) 0.0190(7) Uani d . 1 . . C
N21 0.0890(3) -0.16187(19) -0.21078(18) 0.0189(6) Uani d . 1 . . N
N22 0.1180(3) -0.11312(18) -0.02313(18) 0.0182(6) Uani d . 1 . . N
N23 0.3309(3) 0.06616(19) 0.02234(18) 0.0191(6) Uani d . 1 . . N
N24 0.2813(3) 0.02470(18) -0.16353(18) 0.0182(6) Uani d . 1 . . N
C25 -0.1509(4) -0.3600(2) -0.1758(2) 0.0180(7) Uani d . 1 . . C
C26 -0.2955(4) -0.3869(2) -0.2310(2) 0.0210(7) Uani d . 1 . . C
H26 -0.3321 -0.3418 -0.2503 0.025 Uiso calc R 1 . . H
C27 -0.3870(4) -0.4797(2) -0.2580(2) 0.0236(8) Uani d . 1 . . C
H27 -0.4850 -0.4982 -0.2963 0.028 Uiso calc R 1 . . H
C28 -0.3339(4) -0.5440(2) -0.2288(2) 0.0216(8) Uani d . 1 . . C
C29 -0.1911(4) -0.5195(2) -0.1743(2) 0.0231(8) Uani d . 1 . . C
H29 -0.1548 -0.5652 -0.1556 0.028 Uiso calc R 1 . . H
C30 -0.1013(4) -0.4267(2) -0.1472(2) 0.0219(8) Uani d . 1 . . C
H30 -0.0041 -0.4084 -0.1082 0.026 Uiso calc R 1 . . H
C31 0.2826(4) 0.0313(2) 0.2278(2) 0.0186(7) Uani d . 1 . . C
C32 0.3199(4) -0.0376(2) 0.2572(2) 0.0246(8) Uani d . 1 . . C
H32 0.3254 -0.1024 0.2138 0.030 Uiso calc R 1 . . H
C33 0.3492(4) -0.0141(2) 0.3482(2) 0.0233(8) Uani d . 1 . . C
H33 0.3733 -0.0623 0.3670 0.028 Uiso calc R 1 . . H
C34 0.3425(4) 0.0807(3) 0.4107(2) 0.0238(8) Uani d . 1 . . C
C35 0.3054(4) 0.1513(2) 0.3846(2) 0.0256(8) Uani d . 1 . . C
H35 0.3002 0.2160 0.4284 0.031 Uiso calc R 1 . . H
C36 0.2757(4) 0.1261(2) 0.2933(2) 0.0225(8) Uani d . 1 . . C
H36 0.2502 0.1744 0.2750 0.027 Uiso calc R 1 . . H
C37 0.5365(4) 0.2757(2) -0.0099(2) 0.0184(7) Uani d . 1 . . C
C38 0.4895(4) 0.3622(2) 0.0454(2) 0.0218(8) Uani d . 1 . . C
H38 0.3964 0.3574 0.0662 0.026 Uiso calc R 1 . . H
C39 0.5772(4) 0.4560(2) 0.0708(2) 0.0232(8) Uani d . 1 . . C
H39 0.5444 0.5147 0.1085 0.028 Uiso calc R 1 . . H
C40 0.7125(4) 0.4615(2) 0.0400(2) 0.0202(7) Uani d . 1 . . C
C41 0.7626(4) 0.3772(2) -0.0147(2) 0.0221(8) Uani d . 1 . . C
H41 0.8554 0.3823 -0.0357 0.027 Uiso calc R 1 . . H
C42 0.6743(4) 0.2845(2) -0.0386(2) 0.0207(7) Uani d . 1 . . C
H42 0.7089 0.2261 -0.0753 0.025 Uiso calc R 1 . . H
C43 0.1478(4) -0.1298(2) -0.4162(2) 0.0196(7) Uani d . 1 . . C
C44 0.2406(4) -0.1902(3) -0.4684(2) 0.0260(8) Uani d . 1 . . C
H44 0.3200 -0.2099 -0.4403 0.031 Uiso calc R 1 . . H
C45 0.2178(4) -0.2216(3) -0.5608(2) 0.0294(9) Uani d . 1 . . C
H45 0.2799 -0.2634 -0.5960 0.035 Uiso calc R 1 . . H
C46 0.1037(4) -0.1911(2) -0.6008(2) 0.0242(8) Uani d . 1 . . C
C47 0.0130(4) -0.1296(3) -0.5504(2) 0.0257(8) Uani d . 1 . . C
H47 -0.0637 -0.1080 -0.5782 0.031 Uiso calc R 1 . . H
C48 0.0360(4) -0.1000(2) -0.4585(2) 0.0240(8) Uani d . 1 . . C
H48 -0.0266 -0.0581 -0.4237 0.029 Uiso calc R 1 . . H
C49 0.7346(4) 0.5717(3) 0.4446(3) 0.0310(9) Uani d . 1 . . C
H49 0.7146 0.6106 0.5027 0.037 Uiso calc R 1 . . H
C50 0.7976(5) 0.6164(3) 0.3968(3) 0.0343(10) Uani d . 1 . . C
H50 0.8194 0.6868 0.4218 0.041 Uiso calc R 1 . . H
C51 0.8291(5) 0.5589(3) 0.3128(3) 0.0358(10) Uani d . 1 . . C
H51 0.8739 0.5895 0.2805 0.043 Uiso calc R 1 . . H
C52 0.7942(4) 0.4556(3) 0.2762(3) 0.0325(9) Uani d . 1 . . C
H52 0.8153 0.4159 0.2185 0.039 Uiso calc R 1 . . H
C53 0.7300(4) 0.4103(3) 0.3220(3) 0.0280(8) Uani d . 1 . . C
H53 0.7057 0.3399 0.2967 0.034 Uiso calc R 1 . . H
C54 0.7016(4) 0.4694(3) 0.4057(2) 0.0246(8) Uani d . 1 . . C
N55 0.6304(4) 0.4219(2) 0.4547(2) 0.0297(7) Uani d . 1 . . N
O56 0.6429(4) 0.4697(2) 0.53629(18) 0.0427(7) Uani d . 1 . . O
O57 0.5560(3) 0.33678(19) 0.4105(2) 0.0402(7) Uani d . 1 . . O

loop_
_atom_site_aniso_label
_atom_site_aniso_U_11
_atom_site_aniso_U_22
_atom_site_aniso_U_33
_atom_site_aniso_U_12
_atom_site_aniso_U_13
_atom_site_aniso_U_23
Zn 0.0223(2) 0.0179(2) 0.0142(2) -0.00343(15) 0.00059(15) 0.00716(16)
Cl1 0.0338(5) 0.0192(4) 0.0295(5) -0.0063(4) 0.0096(4) 0.0065(4)
Cl2 0.0360(6) 0.0425(5) 0.0157(4) 0.0037(4) 0.0024(4) 0.0135(4)
Cl3 0.0273(5) 0.0202(4) 0.0281(5) -0.0065(3) 0.0017(4) 0.0093(4)
Cl4 0.0500(6) 0.0337(5) 0.0140(4) -0.0046(4) 0.0013(4) 0.0082(4)
C1 0.0210(18) 0.0220(17) 0.0147(16) 0.0007(13) 0.0012(13) 0.0086(14)
C2 0.0226(19) 0.0172(16) 0.0162(17) -0.0015(13) 0.0001(13) 0.0063(14)
C3 0.0257(19) 0.0169(16) 0.0169(17) -0.0017(13) -0.0010(14) 0.0070(14)
C4 0.0177(18) 0.0150(15) 0.0174(17) -0.0002(12) 0.0003(13) 0.0048(14)
C5 0.0180(18) 0.0205(16) 0.0173(17) 0.0013(13) 0.0031(13) 0.0099(14)
C6 0.0189(18) 0.0164(16) 0.0174(17) -0.0006(13) 0.0016(13) 0.0087(14)
C7 0.0231(19) 0.0200(16) 0.0212(17) 0.0018(13) 0.0063(14) 0.0119(15)
C8 0.0248(19) 0.0248(18) 0.0190(17) 0.0059(14) 0.0076(14) 0.0125(15)
C9 0.0229(18) 0.0165(15) 0.0154(16) 0.0045(13) 0.0034(13) 0.0077(14)
C10 0.0199(18) 0.0174(16) 0.0151(16) 0.0031(13) 0.0018(13) 0.0074(14)
C11 0.0232(18) 0.0179(16) 0.0103(15) 0.0007(13) 0.0002(13) 0.0057(14)
C12 0.0243(19) 0.0223(17) 0.0147(16) -0.0012(14) -0.0011(14) 0.0075(15)
C13 0.028(2) 0.0213(17) 0.0176(17) -0.0029(14) 0.0008(14) 0.0087(15)
C14 0.0209(18) 0.0161(16) 0.0145(16) -0.0010(13) -0.0003(13) 0.0045(14)
C15 0.0175(17) 0.0181(16) 0.0171(16) -0.0008(13) 0.0041(13) 0.0063(14)
C16 0.0185(18) 0.0157(15) 0.0195(17) -0.0006(13) 0.0043(13) 0.0075(14)
C17 0.0244(19) 0.0193(17) 0.0215(18) -0.0008(14) 0.0015(14) 0.0094(15)
C18 0.0219(19) 0.0220(17) 0.0149(16) -0.0021(13) 0.0002(13) 0.0089(14)
C19 0.0171(17) 0.0225(17) 0.0182(17) -0.0007(13) 0.0005(13) 0.0135(15)
C20 0.0194(18) 0.0202(16) 0.0168(17) 0.0021(13) 0.0004(13) 0.0091(14)
N21 0.0208(15) 0.0201(14) 0.0139(14) -0.0028(11) 0.0005(11) 0.0085(12)
N22 0.0184(15) 0.0168(13) 0.0149(14) -0.0017(11) 0.0000(11) 0.0052(12)
N23 0.0215(16) 0.0181(13) 0.0159(14) -0.0016(11) 0.0021(11) 0.0080(12)
N24 0.0199(15) 0.0138(13) 0.0176(14) -0.0011(11) 0.0015(11) 0.0059(12)
C25 0.0193(18) 0.0189(16) 0.0139(16) -0.0020(13) 0.0032(13) 0.0072(14)
C26 0.0222(19) 0.0202(17) 0.0175(17) 0.0016(13) 0.0003(14) 0.0073(15)
C27 0.0192(18) 0.0235(17) 0.0192(17) -0.0041(14) 0.0014(14) 0.0044(15)
C28 0.026(2) 0.0155(16) 0.0184(17) -0.0043(13) 0.0061(14) 0.0049(14)
C29 0.030(2) 0.0210(17) 0.0226(18) 0.0053(14) 0.0087(15) 0.0132(15)
C30 0.0194(18) 0.0276(18) 0.0142(16) -0.0029(14) 0.0011(13) 0.0079(15)
C31 0.0194(18) 0.0193(16) 0.0147(16) -0.0010(13) 0.0010(13) 0.0074(14)
C32 0.033(2) 0.0190(17) 0.0167(17) 0.0046(14) 0.0028(15) 0.0047(15)
C33 0.027(2) 0.0240(18) 0.0222(18) 0.0055(14) 0.0028(15) 0.0140(16)
C34 0.0234(19) 0.0332(19) 0.0129(16) -0.0006(15) 0.0014(14) 0.0108(16)
C35 0.035(2) 0.0206(17) 0.0180(17) 0.0030(15) 0.0058(15) 0.0068(15)
C36 0.030(2) 0.0178(16) 0.0204(17) 0.0055(14) 0.0051(15) 0.0090(15)
C37 0.0209(18) 0.0184(16) 0.0123(16) -0.0017(13) -0.0020(13) 0.0067(14)
C38 0.0211(18) 0.0224(17) 0.0193(17) 0.0000(14) 0.0063(14) 0.0077(15)
C39 0.0238(19) 0.0175(16) 0.0227(18) 0.0007(13) 0.0051(15) 0.0048(15)
C40 0.0217(19) 0.0177(16) 0.0191(17) -0.0043(13) -0.0020(14) 0.0103(14)
C41 0.0202(18) 0.0251(17) 0.0200(17) 0.0004(14) 0.0043(14) 0.0102(15)
C42 0.0202(18) 0.0195(16) 0.0202(17) 0.0029(13) 0.0035(14) 0.0074(15)
C43 0.0215(18) 0.0189(16) 0.0140(16) -0.0048(13) 0.0006(13) 0.0067(14)
C44 0.0206(19) 0.036(2) 0.0225(18) 0.0068(15) 0.0041(15) 0.0140(17)
C45 0.027(2) 0.035(2) 0.0224(19) 0.0065(16) 0.0079(16) 0.0097(17)
C46 0.032(2) 0.0224(18) 0.0140(17) -0.0076(15) 0.0010(15) 0.0084(15)
C47 0.029(2) 0.0273(18) 0.0205(18) 0.0015(15) 0.0000(15) 0.0134(16)
C48 0.028(2) 0.0212(17) 0.0192(18) 0.0023(14) 0.0031(15) 0.0068(15)
C49 0.030(2) 0.0272(19) 0.025(2) -0.0058(16) 0.0000(16) 0.0069(17)
C50 0.035(2) 0.027(2) 0.030(2) -0.0060(16) -0.0024(17) 0.0094(18)
C51 0.030(2) 0.043(2) 0.037(2) -0.0029(17) 0.0054(18) 0.024(2)
C52 0.028(2) 0.037(2) 0.027(2) 0.0042(17) 0.0060(16) 0.0104(18)
C53 0.023(2) 0.0285(19) 0.027(2) 0.0022(15) 0.0016(15) 0.0098(17)
C54 0.0193(19) 0.0297(19) 0.0223(18) 0.0010(14) -0.0019(14) 0.0120(16)
N55 0.0309(18) 0.0283(17) 0.0285(18) 0.0000(13) -0.0003(14) 0.0149(15)
O56 0.0519(19) 0.0470(17) 0.0226(15) -0.0023(14) 0.0030(13) 0.0140(14)
O57 0.0477(18) 0.0258(14) 0.0437(18) -0.0035(12) 0.0078(14) 0.0158(13)

loop_
_atom_type_symbol
_atom_type_description
_atom_type_scat_dispersion_real
_atom_type_scat_dispersion_imag
_atom_type_scat_source
C C 0.0033 0.0016 'International Tables Vol C Tables 4.2.6.8 and 6.1.1.4'
H H 0.0000 0.0000 'International Tables Vol C Tables 4.2.6.8 and 6.1.1.4'
N N 0.0061 0.0033 'International Tables Vol C Tables 4.2.6.8 and 6.1.1.4'
O O 0.0106 0.0060 'International Tables Vol C Tables 4.2.6.8 and 6.1.1.4'
Zn Zn 0.2839 1.4301 'International Tables Vol C Tables 4.2.6.8 and 6.1.1.4'
Cl Cl 0.1484 0.1585 'International Tables Vol C Tables 4.2.6.8 and 6.1.1.4'

loop_
_geom_angle_atom_site_label_1
_geom_angle_atom_site_label_2
_geom_angle_atom_site_label_3
_geom_angle
N23 Zn N21 177.96(11)
N23 Zn N24 90.09(11)
N21 Zn N24 89.95(11)
N23 Zn N22 90.01(11)
N21 Zn N22 90.10(11)
N24 Zn N22 175.73(11)
N21 C1 C20 125.0(3)
N21 C1 C2 110.3(3)
C20 C1 C2 124.5(3)
C3 C2 C1 107.3(3)
C3 C2 H2 126.3
C1 C2 H2 126.3
C2 C3 C4 106.9(3)
C2 C3 H3 126.5
C4 C3 H3 126.5
N21 C4 C5 124.8(3)
N21 C4 C3 109.6(3)
C5 C4 C3 125.6(3)
C6 C5 C4 125.4(3)
C6 C5 C25 118.1(3)
C4 C5 C25 116.5(3)
N22 C6 C5 124.7(3)
N22 C6 C7 108.8(3)
C5 C6 C7 126.5(3)
C8 C7 C6 108.1(3)
C8 C7 H7 125.9
C6 C7 H7 125.9
C7 C8 C9 107.3(3)
C7 C8 H8 126.3
C9 C8 H8 126.3
N22 C9 C10 125.5(3)
N22 C9 C8 108.8(3)
C10 C9 C8 125.7(3)
C9 C10 C11 124.3(3)
C9 C10 C31 118.7(3)
C11 C10 C31 117.0(3)
N23 C11 C10 124.7(3)
N23 C11 C12 109.5(3)
C10 C11 C12 125.7(3)
C13 C12 C11 106.6(3)
C13 C12 H12 126.7
C11 C12 H12 126.7
C12 C13 C14 108.2(3)
C12 C13 H13 125.9
C14 C13 H13 125.9
N23 C14 C15 125.3(3)
N23 C14 C13 109.1(3)
C15 C14 C13 125.6(3)
C16 C15 C14 125.1(3)
C16 C15 C37 117.7(3)
C14 C15 C37 117.2(3)
N24 C16 C15 124.5(3)
N24 C16 C17 109.6(3)
C15 C16 C17 125.8(3)
C18 C17 C16 106.9(3)
C18 C17 H17 126.5
C16 C17 H17 126.5
C17 C18 C19 107.4(3)
C17 C18 H18 126.3
C19 C18 H18 126.3
N24 C19 C20 124.3(3)
N24 C19 C18 110.0(3)
C20 C19 C18 125.7(3)
C19 C20 C1 125.3(3)
C19 C20 C43 118.1(3)
C1 C20 C43 116.6(3)
C1 N21 C4 105.8(3)
C1 N21 Zn 126.7(2)
C4 N21 Zn 127.2(2)
C6 N22 C9 106.8(3)
C6 N22 Zn 126.5(2)
C9 N22 Zn 126.0(2)
C14 N23 C11 106.4(3)
C14 N23 Zn 126.1(2)
C11 N23 Zn 126.5(2)
C19 N24 C16 106.0(3)
C19 N24 Zn 127.1(2)
C16 N24 Zn 126.4(2)
C30 C25 C26 118.6(3)
C30 C25 C5 119.5(3)
C26 C25 C5 121.8(3)
C25 C26 C27 120.4(3)
C25 C26 H26 119.8
C27 C26 H26 119.8
C28 C27 C26 119.4(3)
C28 C27 H27 120.3
C26 C27 H27 120.3
C27 C28 C29 121.5(3)
C27 C28 Cl1 119.1(3)
C29 C28 Cl1 119.4(3)
C28 C29 C30 118.7(3)
C28 C29 H29 120.7
C30 C29 H29 120.7
C25 C30 C29 121.4(3)
C25 C30 H30 119.3
C29 C30 H30 119.3
C32 C31 C36 117.7(3)
C32 C31 C10 121.6(3)
C36 C31 C10 120.6(3)
C33 C32 C31 121.9(3)
C33 C32 H32 119.1
C31 C32 H32 119.1
C34 C33 C32 118.5(3)
C34 C33 H33 120.7
C32 C33 H33 120.7
C33 C34 C35 121.6(3)
C33 C34 Cl2 119.3(3)
C35 C34 Cl2 119.1(3)
C34 C35 C36 118.9(3)
C34 C35 H35 120.5
C36 C35 H35 120.5
C35 C36 C31 121.4(3)
C35 C36 H36 119.3
C31 C36 H36 119.3
C42 C37 C38 118.3(3)
C42 C37 C15 121.4(3)
C38 C37 C15 120.2(3)
C37 C38 C39 121.1(3)
C37 C38 H38 119.4
C39 C38 H38 119.4
C40 C39 C38 118.7(3)
C40 C39 H39 120.7
C38 C39 H39 120.7
C41 C40 C39 121.7(3)
C41 C40 Cl3 119.6(3)
C39 C40 Cl3 118.7(2)
C40 C41 C42 118.7(3)
C40 C41 H41 120.6
C42 C41 H41 120.6
C37 C42 C41 121.4(3)
C37 C42 H42 119.3
C41 C42 H42 119.3
C48 C43 C44 118.4(3)
C48 C43 C20 120.9(3)
C44 C43 C20 120.6(3)
C45 C44 C43 120.7(4)
C45 C44 H44 119.7
C43 C44 H44 119.7
C46 C45 C44 119.2(3)
C46 C45 H45 120.4
C44 C45 H45 120.4
C45 C46 C47 121.2(3)
C45 C46 Cl4 120.0(3)
C47 C46 Cl4 118.9(3)
C46 C47 C48 118.9(4)
C46 C47 H47 120.6
C48 C47 H47 120.6
C43 C48 C47 121.6(3)
C43 C48 H48 119.2
C47 C48 H48 119.2
C54 C49 C50 118.3(3)
C54 C49 H49 120.8
C50 C49 H49 120.8
C51 C50 C49 120.4(3)
C51 C50 H50 119.8
C49 C50 H50 119.8
C50 C51 C52 119.2(4)
C50 C51 H51 120.4
C52 C51 H51 120.4
C53 C52 C51 121.0(4)
C53 C52 H52 119.5
C51 C52 H52 119.5
C52 C53 C54 118.4(3)
C52 C53 H53 120.8
C54 C53 H53 120.8
C49 C54 C53 122.6(4)
C49 C54 N55 118.5(3)
C53 C54 N55 118.9(3)
O56 N55 O57 123.5(3)
O56 N55 C54 118.9(3)
O57 N55 C54 117.6(3)

loop_
_geom_bond_atom_site_label_1
_geom_bond_atom_site_label_2
_geom_bond_site_symmetry_2
_geom_bond_distance
_geom_bond_publ_flag
Zn N23 . 2.022(3) ?
Zn N21 . 2.023(3) ?
Zn N24 . 2.031(3) ?
Zn N22 . 2.043(3) ?
Cl1 C28 . 1.747(3) ?
Cl2 C34 . 1.744(4) ?
Cl3 C40 . 1.752(3) ?
Cl4 C46 . 1.747(3) ?
C1 N21 . 1.372(4) ?
C1 C20 . 1.408(5) ?
C1 C2 . 1.435(4) ?
C2 C3 . 1.349(5) ?
C2 H2 . 0.950 ?
C3 C4 . 1.447(4) ?
C3 H3 . 0.950 ?
C4 N21 . 1.381(4) ?
C4 C5 . 1.413(5) ?
C5 C6 . 1.406(4) ?
C5 C25 . 1.504(4) ?
C6 N22 . 1.381(4) ?
C6 C7 . 1.436(5) ?
C7 C8 . 1.342(5) ?
C7 H7 . 0.950 ?
C8 C9 . 1.446(5) ?
C8 H8 . 0.950 ?
C9 N22 . 1.383(4) ?
C9 C10 . 1.402(4) ?
C10 C11 . 1.415(5) ?
C10 C31 . 1.489(4) ?
C11 N23 . 1.384(4) ?
C11 C12 . 1.443(4) ?
C12 C13 . 1.348(5) ?
C12 H12 . 0.950 ?
C13 C14 . 1.437(4) ?
C13 H13 . 0.950 ?
C14 N23 . 1.376(4) ?
C14 C15 . 1.397(5) ?
C15 C16 . 1.397(4) ?
C15 C37 . 1.497(4) ?
C16 N24 . 1.387(4) ?
C16 C17 . 1.451(5) ?
C17 C18 . 1.353(5) ?
C17 H17 . 0.950 ?
C18 C19 . 1.444(5) ?
C18 H18 . 0.950 ?
C19 N24 . 1.378(4) ?
C19 C20 . 1.402(4) ?
C20 C43 . 1.503(5) ?
C25 C30 . 1.391(5) ?
C25 C26 . 1.393(5) ?
C26 C27 . 1.396(4) ?
C26 H26 . 0.950 ?
C27 C28 . 1.375(5) ?
C27 H27 . 0.950 ?
C28 C29 . 1.380(5) ?
C29 C30 . 1.390(5) ?
C29 H29 . 0.950 ?
C30 H30 . 0.950 ?
C31 C32 . 1.394(5) ?
C31 C36 . 1.399(4) ?
C32 C33 . 1.393(5) ?
C32 H32 . 0.950 ?
C33 C34 . 1.381(5) ?
C33 H33 . 0.950 ?
C34 C35 . 1.382(5) ?
C35 C36 . 1.391(5) ?
C35 H35 . 0.950 ?
C36 H36 . 0.950 ?
C37 C42 . 1.392(5) ?
C37 C38 . 1.392(4) ?
C38 C39 . 1.400(4) ?
C38 H38 . 0.950 ?
C39 C40 . 1.383(5) ?
C39 H39 . 0.950 ?
C40 C41 . 1.380(5) ?
C41 C42 . 1.394(5) ?
C41 H41 . 0.950 ?
C42 H42 . 0.950 ?
C43 C48 . 1.384(5) ?
C43 C44 . 1.401(5) ?
C44 C45 . 1.390(5) ?
C44 H44 . 0.950 ?
C45 C46 . 1.383(5) ?
C45 H45 . 0.950 ?
C46 C47 . 1.384(5) ?
C47 C48 . 1.387(5) ?
C47 H47 . 0.950 ?
C48 H48 . 0.950 ?
C49 C54 . 1.378(5) ?
C49 C50 . 1.389(6) ?
C49 H49 . 0.950 ?
C50 C51 . 1.388(6) ?
C50 H50 . 0.950 ?
C51 C52 . 1.395(5) ?
C51 H51 . 0.950 ?
C52 C53 . 1.372(6) ?
C52 H52 . 0.950 ?
C53 C54 . 1.378(5) ?
C53 H53 . 0.950 ?
C54 N55 . 1.466(5) ?
N55 O56 . 1.224(4) ?
N55 O57 . 1.229(4) ?
